data_7053255
loop_
_publ_author_name
'Thakuria, Ranjit'
'Sarma, Bipul'
'Nangia, Ashwini'

_publ_section_title
;
 Supramolecular networks of a H-shaped aromatic phenol host
;
_journal_issue 4
_journal_name_full 'New Journal of Chemistry'
_journal_page_first 623
_journal_paper_doi 10.1039/b9nj00234k
_journal_volume 34
_journal_year 2010
_chemical_formula_moiety 'C32 H26 O4, 2(C8 H6 N2)'
_chemical_formula_sum 'C48 H38 N4 O4'
_chemical_formula_weight 734.82
_chemical_name_common
;1:2 complex of 1,4-di(bis(4'-hydroxyphenyl)methyl)benzene and
quinoxaline
;
_chemical_name_systematic
;
1:2 complex of 1,4-di[bis(4'-hydroxyphenyl)methyl]benzene
and quinoxaline
;
_space_group_IT_number 14
_symmetry_cell_setting monoclinic
_symmetry_space_group_name_Hall '-P 2ybc'
_symmetry_space_group_name_H-M 'P 1 21/c 1'
_atom_sites_solution_hydrogens geom
_atom_sites_solution_primary direct
_atom_sites_solution_secondary difmap
_audit_creation_method SHELXL-97
_cell_angle_alpha 90.00
_cell_angle_beta 93.044(7)
_cell_angle_gamma 90.00
_cell_formula_units_Z 2
_cell_length_a 14.472(6)
_cell_length_b 16.115(6)
_cell_length_c 8.057(3)
_cell_measurement_reflns_used 2362
_cell_measurement_temperature 298(2)
_cell_measurement_theta_max 22.70
_cell_measurement_theta_min 2.53
_cell_volume 1876.4(13)
_computing_cell_refinement 'Bruker SMART'
_computing_data_collection 'Bruker SMART'
_computing_data_reduction 'Bruker SAINT'
_computing_molecular_graphics 'Bruker SHELXTL'
_computing_publication_material 'Bruker SHELXTL'
_computing_structure_refinement 'SHELXL-97 (Sheldrick, 1997)'
_computing_structure_solution 'SHELXS-97 (Sheldrick, 1990)'
_diffrn_ambient_temperature 298(2)
_diffrn_measured_fraction_theta_full 0.994
_diffrn_measured_fraction_theta_max 0.994
_diffrn_measurement_device_type 'CCD area detector'
_diffrn_measurement_method 'phi and omega scans'
_diffrn_radiation_monochromator graphite
_diffrn_radiation_source 'fine-focus sealed tube'
_diffrn_radiation_type MoK\a
_diffrn_radiation_wavelength 0.71073
_diffrn_reflns_av_R_equivalents 0.0656
_diffrn_reflns_av_sigmaI/netI 0.0752
_diffrn_reflns_limit_h_max 17
_diffrn_reflns_limit_h_min -17
_diffrn_reflns_limit_k_max 19
_diffrn_reflns_limit_k_min -19
_diffrn_reflns_limit_l_max 9
_diffrn_reflns_limit_l_min -9
_diffrn_reflns_number 11675
_diffrn_reflns_theta_full 26.09
_diffrn_reflns_theta_max 26.09
_diffrn_reflns_theta_min 1.89
_exptl_absorpt_coefficient_mu 0.084
_exptl_absorpt_correction_T_max 0.9933
_exptl_absorpt_correction_T_min 0.9705
_exptl_absorpt_correction_type multi-scan
_exptl_absorpt_process_details 'Bruker AXS SADABS program'
_exptl_crystal_colour yellow
_exptl_crystal_density_diffrn 1.301
_exptl_crystal_density_method 'not measured'
_exptl_crystal_description needle
_exptl_crystal_F_000 772
_exptl_crystal_size_max 0.36
_exptl_crystal_size_mid 0.16
_exptl_crystal_size_min 0.08
_refine_diff_density_max 0.196
_refine_diff_density_min -0.182
_refine_diff_density_rms 0.042
_refine_ls_extinction_method none
_refine_ls_goodness_of_fit_ref 1.118
_refine_ls_hydrogen_treatment mixed
_refine_ls_matrix_type full
_refine_ls_number_parameters 261
_refine_ls_number_reflns 3678
_refine_ls_number_restraints 0
_refine_ls_restrained_S_all 1.118
_refine_ls_R_factor_all 0.1422
_refine_ls_R_factor_gt 0.0829
_refine_ls_shift/su_max 0.000
_refine_ls_shift/su_mean 0.000
_refine_ls_structure_factor_coef Fsqd
_refine_ls_weighting_details 'calc w=1/[\s^2^(Fo^2^)+(0.0514P)^2^+0.4728P] where P=(Fo^2^+2Fc^2^)/3'
_refine_ls_weighting_scheme calc
_refine_ls_wR_factor_gt 0.1429
_refine_ls_wR_factor_ref 0.1627
_reflns_number_gt 2287
_reflns_number_total 3678
_reflns_threshold_expression >2sigma(I)
_cod_data_source_file b9nj00234k.txt
_cod_data_source_block an645_1_Quinox
_cod_depositor_comments
;
The following automatic conversions were performed:

'_symmetry_cell_setting' value 'Monoclinic' changed to 'monoclinic'
according to /home/saulius/struct/CIF-dictionaries/cif_core.dic
dictionary named 'cif_core.dic' version 2.4.2 from 2011-04-26.

Automatic conversion script
Id: cif_fix_values 1891 2012-01-12 08:04:46Z andrius 
;
_cod_original_cell_volume 1876.3(13)
_cod_original_sg_symbol_Hall '-P 2ybc '
_cod_original_sg_symbol_H-M 'P2(1)/c '
_cod_database_code 7053255

loop_
_symmetry_equiv_pos_as_xyz
'x, y, z'
'-x, y+1/2, -z+1/2'
'-x, -y, -z'
'x, -y-1/2, z-1/2'

loop_
_atom_site_label
_atom_site_type_symbol
_atom_site_fract_x
_atom_site_fract_y
_atom_site_fract_z
_atom_site_U_iso_or_equiv
_atom_site_adp_type
_atom_site_occupancy
_atom_site_symmetry_multiplicity
_atom_site_calc_flag
_atom_site_refinement_flags
C1 C 1.2429(2) 0.15593(18) 0.0008(4) 0.0451(8) Uani 1 1 d .
C2 C 1.1589(2) 0.14408(18) -0.0826(4) 0.0460(8) Uani 1 1 d .
H2 H 1.1558 0.1368 -0.1973 0.055 Uiso 1 1 calc R
C3 C 1.0782(2) 0.14301(17) 0.0039(4) 0.0392(8) Uani 1 1 d .
H3 H 1.0215 0.1363 -0.0546 0.047 Uiso 1 1 calc R
C4 C 1.0803(2) 0.15172(16) 0.1749(4) 0.0365(7) Uani 1 1 d .
C5 C 1.1662(2) 0.16511(18) 0.2561(4) 0.0444(8) Uani 1 1 d .
H5 H 1.1696 0.1725 0.3707 0.053 Uiso 1 1 calc R
C6 C 1.2464(2) 0.16779(18) 0.1715(4) 0.0458(8) Uani 1 1 d .
H6 H 1.3028 0.1775 0.2288 0.055 Uiso 1 1 calc R
C7 C 0.9957(2) 0.14586(17) 0.2809(3) 0.0382(8) Uani 1 1 d .
H7 H 0.9970 0.1950 0.3527 0.046 Uiso 1 1 calc R
C8 C 0.9027(2) 0.14656(17) 0.1828(3) 0.0356(7) Uani 1 1 d .
C9 C 0.8394(2) 0.21026(18) 0.1974(4) 0.0425(8) Uani 1 1 d .
H9 H 0.8545 0.2545 0.2679 0.051 Uiso 1 1 calc R
C10 C 0.7546(2) 0.21003(18) 0.1103(4) 0.0457(8) Uani 1 1 d .
H10 H 0.7131 0.2531 0.1248 0.055 Uiso 1 1 calc R
C11 C 0.7312(2) 0.14616(18) 0.0018(4) 0.0408(8) Uani 1 1 d .
C12 C 0.7918(2) 0.08029(18) -0.0117(4) 0.0410(8) Uani 1 1 d .
H12 H 0.7762 0.0358 -0.0810 0.049 Uiso 1 1 calc R
C13 C 0.8754(2) 0.08122(18) 0.0783(4) 0.0387(8) Uani 1 1 d .
H13 H 0.9153 0.0364 0.0689 0.046 Uiso 1 1 calc R
C14 C 1.0010(2) 0.07030(17) 0.3954(3) 0.0338(7) Uani 1 1 d .
C15 C 0.9653(2) 0.07450(18) 0.5507(3) 0.0382(8) Uani 1 1 d .
H15 H 0.9418 0.1246 0.5872 0.046 Uiso 1 1 calc R
C16 C 1.0363(2) -0.00538(18) 0.3467(4) 0.0416(8) Uani 1 1 d .
H16 H 1.0614 -0.0099 0.2433 0.050 Uiso 1 1 calc R
C17 C 0.2725(3) 0.0051(2) 0.5950(5) 0.0658(11) Uani 1 1 d .
H17 H 0.2271 -0.0069 0.6687 0.079 Uiso 1 1 calc R
C18 C 0.2862(3) -0.0498(2) 0.4645(5) 0.0661(11) Uani 1 1 d .
H18 H 0.2488 -0.0967 0.4547 0.079 Uiso 1 1 calc R
C19 C 0.4010(2) 0.0315(2) 0.3744(4) 0.0473(9) Uani 1 1 d .
C20 C 0.4688(3) 0.0500(3) 0.2612(5) 0.0681(11) Uani 1 1 d .
H20 H 0.4796 0.0134 0.1752 0.082 Uiso 1 1 calc R
C21 C 0.5186(3) 0.1214(3) 0.2776(6) 0.0853(14) Uani 1 1 d .
H21 H 0.5625 0.1336 0.2010 0.102 Uiso 1 1 calc R
C22 C 0.5048(3) 0.1766(3) 0.4081(6) 0.0835(13) Uani 1 1 d .
H22 H 0.5399 0.2249 0.4181 0.100 Uiso 1 1 calc R
C23 C 0.4407(3) 0.1601(2) 0.5195(5) 0.0668(11) Uani 1 1 d .
H23 H 0.4321 0.1969 0.6062 0.080 Uiso 1 1 calc R
C24 C 0.3873(2) 0.0880(2) 0.5049(4) 0.0456(8) Uani 1 1 d .
H1A H 1.317(2) 0.133(2) -0.181(5) 0.078(13) Uiso 1 1 d .
H2A H 0.644(3) 0.111(3) -0.175(5) 0.099(15) Uiso 1 1 d .
N1 N 0.3212(2) 0.07254(19) 0.6170(3) 0.0573(8) Uani 1 1 d .
N2 N 0.3486(2) -0.03883(18) 0.3558(4) 0.0562(8) Uani 1 1 d .
O1 O 1.32518(17) 0.15679(17) -0.0751(4) 0.0671(8) Uani 1 1 d .
O2 O 0.64741(16) 0.14968(15) -0.0861(3) 0.0574(7) Uani 1 1 d .

loop_
_atom_site_aniso_label
_atom_site_aniso_U_11
_atom_site_aniso_U_22
_atom_site_aniso_U_33
_atom_site_aniso_U_23
_atom_site_aniso_U_13
_atom_site_aniso_U_12
C1 0.045(2) 0.0424(19) 0.049(2) 0.0001(15) 0.0110(18) -0.0065(16)
C2 0.056(2) 0.045(2) 0.0373(19) -0.0015(15) 0.0105(18) -0.0090(17)
C3 0.044(2) 0.0369(18) 0.0366(19) 0.0045(14) 0.0022(16) -0.0012(14)
C4 0.051(2) 0.0269(16) 0.0317(17) 0.0031(13) 0.0062(15) -0.0059(14)
C5 0.055(2) 0.0457(19) 0.0327(18) -0.0001(14) 0.0026(17) -0.0092(16)
C6 0.047(2) 0.046(2) 0.044(2) 0.0035(15) 0.0009(17) -0.0060(16)
C7 0.050(2) 0.0311(17) 0.0337(17) -0.0044(13) 0.0073(15) 0.0027(14)
C8 0.0458(19) 0.0284(16) 0.0339(17) 0.0040(13) 0.0148(15) -0.0023(14)
C9 0.051(2) 0.0319(17) 0.046(2) -0.0041(14) 0.0129(17) 0.0005(15)
C10 0.049(2) 0.0356(19) 0.053(2) -0.0024(15) 0.0147(18) 0.0143(16)
C11 0.0414(19) 0.0421(19) 0.0400(19) 0.0039(15) 0.0127(16) 0.0015(16)
C12 0.047(2) 0.0353(18) 0.0412(18) -0.0058(14) 0.0097(16) 0.0015(15)
C13 0.0418(19) 0.0311(17) 0.0440(19) -0.0015(14) 0.0112(16) 0.0066(14)
C14 0.0435(19) 0.0324(17) 0.0260(16) -0.0013(13) 0.0068(14) -0.0009(14)
C15 0.053(2) 0.0301(16) 0.0320(17) -0.0052(13) 0.0098(15) 0.0088(14)
C16 0.056(2) 0.0444(19) 0.0256(17) -0.0034(14) 0.0173(15) 0.0066(16)
C17 0.064(3) 0.071(3) 0.065(3) 0.005(2) 0.025(2) -0.014(2)
C18 0.058(3) 0.061(3) 0.081(3) -0.005(2) 0.013(2) -0.012(2)
C19 0.039(2) 0.062(2) 0.041(2) 0.0049(17) 0.0019(17) 0.0055(17)
C20 0.058(3) 0.099(3) 0.050(2) 0.008(2) 0.020(2) 0.010(2)
C21 0.049(3) 0.122(4) 0.087(3) 0.038(3) 0.016(2) -0.008(3)
C22 0.063(3) 0.089(3) 0.098(4) 0.024(3) -0.005(3) -0.018(2)
C23 0.058(3) 0.061(3) 0.081(3) -0.002(2) -0.004(2) -0.005(2)
C24 0.038(2) 0.055(2) 0.044(2) 0.0048(17) 0.0019(16) -0.0010(16)
N1 0.0538(19) 0.068(2) 0.0512(18) -0.0028(15) 0.0135(16) -0.0044(16)
N2 0.0526(19) 0.060(2) 0.0556(19) -0.0078(15) 0.0016(16) 0.0039(16)
O1 0.0544(17) 0.090(2) 0.0580(18) -0.0096(15) 0.0174(14) -0.0118(14)
O2 0.0456(15) 0.0611(16) 0.0656(17) -0.0100(13) 0.0030(13) 0.0112(12)

loop_
_atom_type_symbol
_atom_type_description
_atom_type_scat_dispersion_real
_atom_type_scat_dispersion_imag
_atom_type_scat_source
C C 0.0033 0.0016 'International Tables Vol C Tables 4.2.6.8 and 6.1.1.4'
H H 0.0000 0.0000 'International Tables Vol C Tables 4.2.6.8 and 6.1.1.4'
N N 0.0061 0.0033 'International Tables Vol C Tables 4.2.6.8 and 6.1.1.4'
O O 0.0106 0.0060 'International Tables Vol C Tables 4.2.6.8 and 6.1.1.4'

loop_
_geom_angle_atom_site_label_1
_geom_angle_atom_site_label_2
_geom_angle_atom_site_label_3
_geom_angle
_geom_angle_site_symmetry_3
O1 C1 C2 123.6(3) .
O1 C1 C6 117.1(3) .
C2 C1 C6 119.3(3) .
C1 C2 C3 120.2(3) .
C4 C3 C2 121.5(3) .
C3 C4 C5 117.2(3) .
C3 C4 C7 124.9(3) .
C5 C4 C7 117.9(3) .
C6 C5 C4 121.9(3) .
C5 C6 C1 119.9(3) .
C8 C7 C14 109.5(2) .
C8 C7 C4 114.8(2) .
C14 C7 C4 111.7(2) .
C9 C8 C13 116.4(3) .
C9 C8 C7 122.1(3) .
C13 C8 C7 121.5(3) .
C10 C9 C8 121.9(3) .
C11 C10 C9 120.3(3) .
O2 C11 C10 118.4(3) .
O2 C11 C12 122.5(3) .
C10 C11 C12 119.1(3) .
C13 C12 C11 119.5(3) .
C12 C13 C8 122.7(3) .
C15 C14 C16 117.4(3) .
C15 C14 C7 119.9(2) .
C16 C14 C7 122.5(2) .
C14 C15 C16 121.3(3) 3_756
C14 C16 C15 121.3(3) 3_756
N1 C17 C18 122.3(3) .
N2 C18 C17 123.4(3) .
N2 C19 C20 120.4(3) .
N2 C19 C24 121.1(3) .
C20 C19 C24 118.4(3) .
C21 C20 C19 120.1(4) .
C20 C21 C22 121.0(4) .
C23 C22 C21 120.3(4) .
C22 C23 C24 120.3(4) .
N1 C24 C23 119.8(3) .
N1 C24 C19 120.2(3) .
C23 C24 C19 120.0(3) .
C17 N1 C24 116.9(3) .
C18 N2 C19 116.0(3) .

loop_
_geom_bond_atom_site_label_1
_geom_bond_atom_site_label_2
_geom_bond_distance
_geom_bond_site_symmetry_2
C1 O1 1.367(4) .
C1 C2 1.371(4) .
C1 C6 1.387(4) .
C2 C3 1.392(4) .
C3 C4 1.384(4) .
C4 C5 1.390(4) .
C4 C7 1.532(4) .
C5 C6 1.378(4) .
C7 C8 1.524(4) .
C7 C14 1.527(4) .
C8 C9 1.385(4) .
C8 C13 1.392(4) .
C9 C10 1.381(4) .
C10 C11 1.381(4) .
C11 O2 1.373(4) .
C11 C12 1.385(4) .
C12 C13 1.377(4) .
C14 C15 1.381(4) .
C14 C16 1.387(4) .
C15 C16 1.388(4) 3_756
C16 C15 1.388(4) 3_756
C17 N1 1.302(4) .
C17 C18 1.396(5) .
C18 N2 1.304(4) .
C19 N2 1.368(4) .
C19 C20 1.407(5) .
C19 C24 1.412(4) .
C20 C21 1.359(6) .
C21 C22 1.400(6) .
C22 C23 1.351(5) .
C23 C24 1.398(4) .
C24 N1 1.373(4) .
